data_4317256
loop_
_publ_author_name
'Stanislav Groysman'
'Dino Villagr\'an'
'Daniel G. Nocera'

_publ_section_title
;
 Pseudotetrahedral d0, d1, and d2 Metal-Oxo Cores within a Tris(alkoxide)
 Platform
;
_journal_name_full 'Inorganic Chemistry'
_journal_page_first 10759
_journal_page_last 10761
_journal_paper_doi 10.1021/ic101968s
_journal_volume 49
_journal_year 2010
_chemical_formula_sum 'C36 H81 Cr O5 Si'
_chemical_formula_weight 674.10
_chemical_name_common Cr(ditox)3(OSiMe3)
_chemical_name_systematic
; 

 ? 

;
_space_group_IT_number 45
_symmetry_cell_setting orthorhombic
_symmetry_space_group_name_Hall 'I 2 -2c'
_symmetry_space_group_name_H-M 'I b a 2'
_atom_sites_solution_hydrogens geom
_atom_sites_solution_primary direct
_atom_sites_solution_secondary difmap
_audit_creation_method SHELXL-97
_cell_angle_alpha 90.00
_cell_angle_beta 90.00
_cell_angle_gamma 90.00
_cell_formula_units_Z 8
_cell_length_a 19.150(2)
_cell_length_b 36.173(4)
_cell_length_c 11.3317(12)
_cell_measurement_temperature 100(2)
_cell_volume 7849.6(15)
_computing_cell_refinement 'Bruker SAINT'
_computing_data_collection 'Bruker APEX2'
_computing_data_reduction 'Bruker SAINT'
_computing_molecular_graphics 'Bruker SHELXTL'
_computing_publication_material 'Bruker SHELXTL'
_computing_structure_refinement 'SHELXL-97 (Sheldrick, 2008)'
_computing_structure_solution 'SHELXS-97 (Sheldrick, 2008)'
_diffrn_ambient_temperature 100(2)
_diffrn_measured_fraction_theta_full 0.999
_diffrn_measured_fraction_theta_max 0.999
_diffrn_measurement_device_type 'Bruker APEX-II CCD'
_diffrn_measurement_method '\f and \w scans'
_diffrn_radiation_monochromator graphite
_diffrn_radiation_source 'fine-focus sealed tube'
_diffrn_radiation_type MoK\a
_diffrn_radiation_wavelength 0.71073
_diffrn_reflns_av_R_equivalents 0.0416
_diffrn_reflns_av_sigmaI/netI 0.0256
_diffrn_reflns_limit_h_max 25
_diffrn_reflns_limit_h_min -25
_diffrn_reflns_limit_k_max 48
_diffrn_reflns_limit_k_min -46
_diffrn_reflns_limit_l_max 15
_diffrn_reflns_limit_l_min -15
_diffrn_reflns_number 77879
_diffrn_reflns_theta_full 28.33
_diffrn_reflns_theta_max 28.33
_diffrn_reflns_theta_min 1.13
_exptl_absorpt_coefficient_mu 0.358
_exptl_absorpt_correction_T_max 0.9482
_exptl_absorpt_correction_T_min 0.9001
_exptl_absorpt_correction_type empirical
_exptl_absorpt_process_details SADABS
_exptl_crystal_colour green
_exptl_crystal_density_diffrn 1.141
_exptl_crystal_density_method 'not measured'
_exptl_crystal_description block
_exptl_crystal_F_000 3000
_exptl_crystal_size_max 0.30
_exptl_crystal_size_mid 0.25
_exptl_crystal_size_min 0.15
_refine_diff_density_max 0.416
_refine_diff_density_min -0.229
_refine_diff_density_rms 0.043
_refine_ls_abs_structure_details 'Flack H D (1983), Acta Cryst. A39, 876-881'
_refine_ls_abs_structure_Flack -0.006(10)
_refine_ls_extinction_method none
_refine_ls_goodness_of_fit_ref 1.050
_refine_ls_hydrogen_treatment constr
_refine_ls_matrix_type full
_refine_ls_number_parameters 425
_refine_ls_number_reflns 9781
_refine_ls_number_restraints 2
_refine_ls_restrained_S_all 1.051
_refine_ls_R_factor_all 0.0309
_refine_ls_R_factor_gt 0.0281
_refine_ls_shift/su_max 0.027
_refine_ls_shift/su_mean 0.000
_refine_ls_structure_factor_coef Fsqd
_refine_ls_weighting_details 'calc w=1/[\s^2^(Fo^2^)+(0.0400P)^2^+2.9238P] where P=(Fo^2^+2Fc^2^)/3'
_refine_ls_weighting_scheme calc
_refine_ls_wR_factor_gt 0.0701
_refine_ls_wR_factor_ref 0.0722
_reflns_number_gt 9286
_reflns_number_total 9781
_reflns_threshold_expression >2sigma(I)
_cod_data_source_file ic101968s_si_002_8.cif
_cod_data_source_block 8
_cod_original_cell_volume 7849.7(15)
_cod_database_code 4317256

loop_
_symmetry_equiv_pos_as_xyz
'x, y, z'
'-x, -y, z'
'x+1/2, -y+1/2, z'
'-x+1/2, y+1/2, z'
'x+1/2, y+1/2, z+1/2'
'-x+1/2, -y+1/2, z+1/2'
'x+1, -y+1, z+1/2'
'-x+1, y+1, z+1/2'

loop_
_atom_site_label
_atom_site_type_symbol
_atom_site_fract_x
_atom_site_fract_y
_atom_site_fract_z
_atom_site_U_iso_or_equiv
_atom_site_adp_type
_atom_site_occupancy
_atom_site_symmetry_multiplicity
_atom_site_calc_flag
_atom_site_refinement_flags
_atom_site_disorder_assembly
_atom_site_disorder_group
Cr1 Cr 0.228221(9) 0.137492(5) 0.84207(2) 0.01028(5) Uani 1 1 d . . .
Si1 Si 0.12932(2) 0.213429(11) 0.77709(4) 0.01821(8) Uani 1 1 d . . .
O2 O 0.22076(5) 0.12586(3) 0.99389(8) 0.01278(18) Uani 1 1 d . . .
O1 O 0.31821(5) 0.14459(3) 0.81234(8) 0.01376(19) Uani 1 1 d . . .
O3 O 0.19993(5) 0.09877(3) 0.75869(8) 0.01229(18) Uani 1 1 d . . .
O4 O 0.17796(5) 0.17736(3) 0.80656(9) 0.0168(2) Uani 1 1 d . . .
C22 C 0.08138(6) 0.09473(4) 0.83410(14) 0.0157(2) Uani 1 1 d . . .
H22A H 0.0932 0.0895 0.9166 0.024 Uiso 1 1 calc R . .
H22B H 0.0353 0.0844 0.8162 0.024 Uiso 1 1 calc R . .
H22C H 0.0806 0.1215 0.8214 0.024 Uiso 1 1 calc R . .
C28 C 0.09067(7) 0.01440(4) 0.83487(16) 0.0230(3) Uani 1 1 d . . .
H28A H 0.0595 0.0129 0.7665 0.034 Uiso 1 1 calc R . .
H28B H 0.0662 0.0264 0.9005 0.034 Uiso 1 1 calc R . .
H28C H 0.1048 -0.0106 0.8584 0.034 Uiso 1 1 calc R . .
C13 C 0.16675(7) 0.14840(4) 1.17265(12) 0.0164(3) Uani 1 1 d . . .
C1 C 0.35880(7) 0.15227(4) 0.70674(12) 0.0155(3) Uani 1 1 d . . .
C2 C 0.30850(7) 0.15715(4) 0.60207(13) 0.0183(3) Uani 1 1 d . . .
H2A H 0.2919 0.1329 0.5759 0.027 Uiso 1 1 calc R . .
H2B H 0.3329 0.1694 0.5370 0.027 Uiso 1 1 calc R . .
H2C H 0.2686 0.1722 0.6267 0.027 Uiso 1 1 calc R . .
C21 C 0.13639(7) 0.07703(4) 0.75266(11) 0.0126(2) Uani 1 1 d . . .
C11 C 0.23868(7) 0.14458(4) 1.10301(12) 0.0134(2) Uani 1 1 d . . .
C17 C 0.29952(7) 0.12087(4) 1.16240(12) 0.0159(3) Uani 1 1 d . . .
C19 C 0.27558(8) 0.08446(5) 1.21831(14) 0.0235(3) Uani 1 1 d . . .
H19A H 0.3165 0.0697 1.2401 0.035 Uiso 1 1 calc R . .
H19B H 0.2471 0.0707 1.1616 0.035 Uiso 1 1 calc R . .
H19C H 0.2478 0.0897 1.2890 0.035 Uiso 1 1 calc R . .
C15 C 0.17552(8) 0.16315(5) 1.29958(13) 0.0211(3) Uani 1 1 d . . .
H15A H 0.1295 0.1689 1.3328 0.032 Uiso 1 1 calc R . .
H15B H 0.2041 0.1856 1.2983 0.032 Uiso 1 1 calc R . .
H15C H 0.1985 0.1443 1.3482 0.032 Uiso 1 1 calc R . .
C29 C 0.20029(8) 0.01366(4) 0.71817(14) 0.0212(3) Uani 1 1 d . . .
H29A H 0.2161 -0.0087 0.7592 0.032 Uiso 1 1 calc R . .
H29B H 0.2409 0.0280 0.6922 0.032 Uiso 1 1 calc R . .
H29C H 0.1722 0.0067 0.6494 0.032 Uiso 1 1 calc R . .
C30 C 0.19928(8) 0.04129(4) 0.91587(13) 0.0200(3) Uani 1 1 d . . .
H30A H 0.2077 0.0168 0.9502 0.030 Uiso 1 1 calc R . .
H30B H 0.1737 0.0566 0.9725 0.030 Uiso 1 1 calc R . .
H30C H 0.2440 0.0530 0.8972 0.030 Uiso 1 1 calc R . .
C3 C 0.39715(8) 0.19054(4) 0.73380(13) 0.0199(3) Uani 1 1 d . . .
C31 C 0.13433(10) 0.22457(5) 0.61654(15) 0.0302(4) Uani 1 1 d . . .
H31A H 0.1832 0.2286 0.5942 0.045 Uiso 1 1 calc R . .
H31B H 0.1072 0.2470 0.6004 0.045 Uiso 1 1 calc R . .
H31C H 0.1152 0.2039 0.5707 0.045 Uiso 1 1 calc R . .
C7 C 0.40586(7) 0.11670(4) 0.68487(13) 0.0181(3) Uani 1 1 d . . .
C26 C 0.17022(8) 0.07386(4) 0.52853(12) 0.0193(3) Uani 1 1 d . . .
H26A H 0.1854 0.0480 0.5322 0.029 Uiso 1 1 calc R . .
H26B H 0.2097 0.0901 0.5469 0.029 Uiso 1 1 calc R . .
H26C H 0.1530 0.0794 0.4490 0.029 Uiso 1 1 calc R . .
C8 C 0.36146(8) 0.08143(4) 0.70032(15) 0.0228(3) Uani 1 1 d . . .
H8A H 0.3885 0.0599 0.6749 0.034 Uiso 1 1 calc R . .
H8B H 0.3191 0.0834 0.6523 0.034 Uiso 1 1 calc R . .
H8C H 0.3486 0.0786 0.7835 0.034 Uiso 1 1 calc R . .
C16 C 0.12467(7) 0.11208(4) 1.17949(13) 0.0203(3) Uani 1 1 d . . .
H16A H 0.0787 0.1170 1.2142 0.030 Uiso 1 1 calc R . .
H16B H 0.1498 0.0942 1.2287 0.030 Uiso 1 1 calc R . .
H16C H 0.1187 0.1019 1.0999 0.030 Uiso 1 1 calc R . .
C27 C 0.15590(7) 0.03715(4) 0.80214(12) 0.0151(3) Uani 1 1 d . . .
C6 C 0.45117(9) 0.20127(5) 0.63881(15) 0.0277(4) Uani 1 1 d . . .
H6A H 0.4295 0.1998 0.5606 0.042 Uiso 1 1 calc R . .
H6B H 0.4910 0.1843 0.6426 0.042 Uiso 1 1 calc R . .
H6C H 0.4673 0.2266 0.6529 0.042 Uiso 1 1 calc R . .
C20 C 0.35360(7) 0.10998(4) 1.06750(13) 0.0201(3) Uani 1 1 d . . .
H20A H 0.3939 0.0982 1.1054 0.030 Uiso 1 1 calc R . .
H20B H 0.3690 0.1322 1.0252 0.030 Uiso 1 1 calc R . .
H20C H 0.3323 0.0926 1.0117 0.030 Uiso 1 1 calc R . .
C32 C 0.16047(9) 0.25399(4) 0.86409(14) 0.0263(3) Uani 1 1 d . . .
H32A H 0.1557 0.2487 0.9485 0.039 Uiso 1 1 calc R . .
H32B H 0.1325 0.2758 0.8439 0.039 Uiso 1 1 calc R . .
H32C H 0.2096 0.2588 0.8456 0.039 Uiso 1 1 calc R . .
C24 C 0.05064(7) 0.05417(4) 0.58863(13) 0.0208(3) Uani 1 1 d . . .
H24A H 0.0334 0.0597 0.5091 0.031 Uiso 1 1 calc R . .
H24B H 0.0128 0.0576 0.6459 0.031 Uiso 1 1 calc R . .
H24C H 0.0670 0.0285 0.5917 0.031 Uiso 1 1 calc R . .
C25 C 0.08536(8) 0.12015(4) 0.59614(13) 0.0203(3) Uani 1 1 d . . .
H25A H 0.1212 0.1378 0.6214 0.031 Uiso 1 1 calc R . .
H25B H 0.0423 0.1245 0.6409 0.031 Uiso 1 1 calc R . .
H25C H 0.0761 0.1234 0.5117 0.031 Uiso 1 1 calc R . .
C23 C 0.11139(7) 0.08030(4) 0.61872(12) 0.0149(3) Uani 1 1 d . . .
C5 C 0.43406(8) 0.19181(5) 0.85480(14) 0.0256(3) Uani 1 1 d . . .
H5A H 0.4770 0.1771 0.8515 0.038 Uiso 1 1 calc R . .
H5B H 0.4030 0.1817 0.9154 0.038 Uiso 1 1 calc R . .
H5C H 0.4457 0.2175 0.8744 0.038 Uiso 1 1 calc R . .
C18 C 0.33913(8) 0.14316(5) 1.25684(14) 0.0244(3) Uani 1 1 d . . .
H18A H 0.3062 0.1519 1.3169 0.037 Uiso 1 1 calc R . .
H18B H 0.3620 0.1644 1.2198 0.037 Uiso 1 1 calc R . .
H18C H 0.3744 0.1274 1.2940 0.037 Uiso 1 1 calc R . .
C9 C 0.46683(8) 0.11264(5) 0.77167(14) 0.0251(3) Uani 1 1 d . . .
H9A H 0.4494 0.1148 0.8527 0.038 Uiso 1 1 calc R . .
H9B H 0.5013 0.1321 0.7568 0.038 Uiso 1 1 calc R . .
H9C H 0.4888 0.0884 0.7610 0.038 Uiso 1 1 calc R . .
C10 C 0.43588(8) 0.11529(5) 0.55815(14) 0.0269(3) Uani 1 1 d . . .
H10A H 0.4638 0.1375 0.5434 0.040 Uiso 1 1 calc R . .
H10B H 0.3974 0.1141 0.5012 0.040 Uiso 1 1 calc R . .
H10C H 0.4654 0.0933 0.5496 0.040 Uiso 1 1 calc R . .
C4 C 0.34196(9) 0.22138(4) 0.73784(16) 0.0264(3) Uani 1 1 d . . .
H4A H 0.3640 0.2445 0.7629 0.040 Uiso 1 1 calc R . .
H4B H 0.3052 0.2147 0.7940 0.040 Uiso 1 1 calc R . .
H4C H 0.3215 0.2246 0.6592 0.040 Uiso 1 1 calc R . .
C12 C 0.26714(7) 0.18314(4) 1.07344(13) 0.0176(3) Uani 1 1 d . . .
H12A H 0.3140 0.1808 1.0394 0.026 Uiso 1 1 calc R . .
H12B H 0.2695 0.1980 1.1456 0.026 Uiso 1 1 calc R . .
H12C H 0.2361 0.1952 1.0165 0.026 Uiso 1 1 calc R . .
C14 C 0.11995(8) 0.17594(5) 1.10546(14) 0.0237(3) Uani 1 1 d . . .
H14A H 0.1182 0.1691 1.0218 0.036 Uiso 1 1 calc R . .
H14B H 0.1392 0.2009 1.1133 0.036 Uiso 1 1 calc R . .
H14C H 0.0727 0.1753 1.1385 0.036 Uiso 1 1 calc R . .
C33 C 0.03663(8) 0.20368(5) 0.81898(16) 0.0289(4) Uani 1 1 d . . .
H33A H 0.0218 0.1803 0.7833 0.043 Uiso 1 1 calc R . .
H33B H 0.0066 0.2237 0.7905 0.043 Uiso 1 1 calc R . .
H33C H 0.0329 0.2019 0.9051 0.043 Uiso 1 1 calc R . .
O5 O 0.5000 1.0000 0.8656(6) 0.0759(16) Uani 0.50 2 d SP . 1
C50 C 0.3778(6) 0.9996(3) 0.9580(13) 0.078(4) Uani 0.50 1 d P A 1
H50A H 0.3873 0.9939 1.0410 0.116 Uiso 0.50 1 calc PR A 1
H50B H 0.3361 0.9861 0.9323 0.116 Uiso 0.50 1 calc PR A 1
H50C H 0.3701 1.0262 0.9489 0.116 Uiso 0.50 1 calc PR A 1
C41 C 0.4363(5) 0.9885(2) 0.8874(9) 0.091(3) Uani 0.50 1 d P A 1
H41A H 0.4439 0.9626 0.9124 0.109 Uiso 0.50 1 calc PR A 1
H41B H 0.4158 0.9867 0.8074 0.109 Uiso 0.50 1 calc PR A 1
O6 O 0.5000 1.0000 1.0137(10) 0.141(4) Uani 0.50 2 d SPD . 2
C42 C 0.4375(4) 1.01077(18) 0.9715(7) 0.089(3) Uani 0.50 1 d PD B 2
H42A H 0.4483 1.0298 0.9113 0.106 Uiso 0.50 1 calc PR B 2
H42B H 0.4149 1.0241 1.0375 0.106 Uiso 0.50 1 calc PR B 2
C40 C 0.3839(8) 0.9889(4) 0.9210(16) 0.118(7) Uani 0.50 1 d P B 2
H40A H 0.3941 0.9627 0.9344 0.177 Uiso 0.50 1 calc PR B 2
H40B H 0.3814 0.9937 0.8360 0.177 Uiso 0.50 1 calc PR B 2
H40C H 0.3391 0.9952 0.9576 0.177 Uiso 0.50 1 calc PR B 2

loop_
_atom_site_aniso_label
_atom_site_aniso_U_11
_atom_site_aniso_U_22
_atom_site_aniso_U_33
_atom_site_aniso_U_23
_atom_site_aniso_U_13
_atom_site_aniso_U_12
Cr1 0.01106(8) 0.01068(9) 0.00912(8) 0.00015(9) 0.00008(8) -0.00117(7)
Si1 0.02360(18) 0.01298(17) 0.01806(18) 0.00061(15) -0.00323(15) 0.00356(14)
O2 0.0150(4) 0.0141(5) 0.0092(4) -0.0004(4) 0.0004(3) -0.0019(3)
O1 0.0122(4) 0.0176(5) 0.0115(5) 0.0008(3) 0.0014(3) -0.0030(3)
O3 0.0123(4) 0.0126(4) 0.0119(4) -0.0015(3) -0.0001(3) -0.0020(3)
O4 0.0183(4) 0.0140(5) 0.0181(5) 0.0007(3) -0.0017(4) 0.0010(4)
C22 0.0135(5) 0.0176(6) 0.0161(6) -0.0030(6) 0.0012(5) -0.0001(4)
C28 0.0252(6) 0.0185(7) 0.0252(7) 0.0052(7) 0.0013(7) -0.0069(5)
C13 0.0171(6) 0.0199(7) 0.0121(6) -0.0012(5) 0.0022(5) 0.0002(5)
C1 0.0139(6) 0.0214(7) 0.0111(6) 0.0018(5) 0.0021(5) -0.0038(5)
C2 0.0171(6) 0.0243(8) 0.0135(6) 0.0023(5) -0.0001(5) -0.0017(5)
C21 0.0126(5) 0.0135(6) 0.0117(6) -0.0019(5) 0.0005(5) -0.0023(5)
C11 0.0155(6) 0.0160(7) 0.0088(6) -0.0013(5) -0.0002(5) -0.0021(5)
C17 0.0149(6) 0.0210(7) 0.0118(6) 0.0019(5) -0.0004(5) -0.0011(5)
C19 0.0241(7) 0.0257(8) 0.0208(7) 0.0087(6) 0.0006(6) 0.0029(6)
C15 0.0238(7) 0.0261(8) 0.0133(6) -0.0038(5) 0.0040(5) -0.0012(6)
C29 0.0270(7) 0.0148(7) 0.0218(7) -0.0014(6) 0.0015(6) 0.0028(6)
C30 0.0259(7) 0.0163(7) 0.0177(6) 0.0017(5) -0.0039(6) 0.0011(6)
C3 0.0212(6) 0.0220(7) 0.0163(6) 0.0020(5) 0.0020(5) -0.0086(6)
C31 0.0486(10) 0.0209(8) 0.0211(8) 0.0036(6) -0.0067(7) 0.0059(7)
C7 0.0145(6) 0.0247(8) 0.0151(6) 0.0004(5) 0.0027(5) -0.0002(5)
C26 0.0222(7) 0.0231(7) 0.0125(6) -0.0012(6) 0.0011(5) -0.0040(6)
C8 0.0204(7) 0.0214(8) 0.0267(8) -0.0025(6) 0.0036(6) 0.0015(6)
C16 0.0170(6) 0.0285(8) 0.0155(7) -0.0011(6) 0.0028(5) -0.0056(6)
C27 0.0179(6) 0.0120(6) 0.0155(6) 0.0001(5) 0.0011(5) -0.0003(5)
C6 0.0261(8) 0.0351(9) 0.0219(7) 0.0048(7) 0.0042(6) -0.0137(7)
C20 0.0166(6) 0.0284(8) 0.0153(6) 0.0016(6) 0.0009(5) 0.0026(6)
C32 0.0373(8) 0.0156(7) 0.0260(9) -0.0025(6) -0.0010(6) 0.0006(6)
C24 0.0197(6) 0.0242(8) 0.0185(7) -0.0020(6) -0.0044(5) -0.0056(6)
C25 0.0224(7) 0.0202(7) 0.0184(7) 0.0026(6) -0.0044(6) 0.0000(5)
C23 0.0161(6) 0.0161(7) 0.0124(6) -0.0008(5) -0.0024(5) -0.0022(5)
C5 0.0261(7) 0.0309(8) 0.0196(7) 0.0001(7) -0.0021(6) -0.0134(6)
C18 0.0190(7) 0.0373(9) 0.0167(7) -0.0032(6) -0.0049(6) -0.0015(6)
C9 0.0167(6) 0.0349(9) 0.0238(7) 0.0031(7) 0.0002(6) 0.0019(6)
C10 0.0252(7) 0.0359(9) 0.0195(7) -0.0012(6) 0.0083(6) 0.0033(7)
C4 0.0308(8) 0.0190(8) 0.0295(8) 0.0022(6) 0.0017(7) -0.0063(6)
C12 0.0220(7) 0.0163(7) 0.0144(6) -0.0015(5) 0.0010(5) -0.0057(5)
C14 0.0226(7) 0.0283(8) 0.0202(7) 0.0006(6) 0.0037(6) 0.0082(6)
C33 0.0219(7) 0.0263(8) 0.0384(10) 0.0009(7) -0.0063(6) 0.0068(6)
O5 0.083(4) 0.067(4) 0.078(4) 0.000 0.000 0.009(3)
C50 0.055(4) 0.040(5) 0.138(9) 0.031(5) 0.028(6) 0.018(4)
C41 0.096(5) 0.062(4) 0.116(6) 0.030(4) 0.030(5) 0.027(4)
O6 0.169(9) 0.101(6) 0.154(10) 0.000 0.000 -0.028(7)
C42 0.143(8) 0.056(4) 0.067(4) -0.009(3) -0.043(5) 0.026(4)
C40 0.098(10) 0.065(8) 0.190(16) 0.036(8) -0.085(11) -0.008(7)

loop_
_atom_type_symbol
_atom_type_description
_atom_type_scat_dispersion_real
_atom_type_scat_dispersion_imag
_atom_type_scat_source
C C 0.0033 0.0016 'International Tables Vol C Tables 4.2.6.8 and 6.1.1.4'
H H 0.0000 0.0000 'International Tables Vol C Tables 4.2.6.8 and 6.1.1.4'
O O 0.0106 0.0060 'International Tables Vol C Tables 4.2.6.8 and 6.1.1.4'
Si Si 0.0817 0.0704 'International Tables Vol C Tables 4.2.6.8 and 6.1.1.4'
Cr Cr 0.3209 0.6236 'International Tables Vol C Tables 4.2.6.8 and 6.1.1.4'

loop_
_geom_angle_atom_site_label_1
_geom_angle_atom_site_label_2
_geom_angle_atom_site_label_3
_geom_angle
_geom_angle_site_symmetry_1
_geom_angle_site_symmetry_3
_geom_angle_publ_flag
O3 Cr1 O1 108.04(4) . . ?
O3 Cr1 O2 107.71(5) . . ?
O1 Cr1 O2 107.23(4) . . ?
O3 Cr1 O4 110.74(5) . . ?
O1 Cr1 O4 111.41(5) . . ?
O2 Cr1 O4 111.54(5) . . ?
O4 Si1 C32 109.70(7) . . ?
O4 Si1 C31 109.98(7) . . ?
C32 Si1 C31 109.20(8) . . ?
O4 Si1 C33 109.74(7) . . ?
C32 Si1 C33 108.52(8) . . ?
C31 Si1 C33 109.69(8) . . ?
C11 O2 Cr1 134.08(9) . . ?
C1 O1 Cr1 134.68(8) . . ?
C21 O3 Cr1 135.17(8) . . ?
Si1 O4 Cr1 177.82(7) . . ?
C14 C13 C15 107.48(12) . . ?
C14 C13 C16 105.75(12) . . ?
C15 C13 C16 107.71(12) . . ?
C14 C13 C11 108.31(11) . . ?
C15 C13 C11 113.42(11) . . ?
C16 C13 C11 113.73(12) . . ?
O1 C1 C2 108.76(10) . . ?
O1 C1 C7 106.07(11) . . ?
C2 C1 C7 109.12(12) . . ?
O1 C1 C3 104.68(11) . . ?
C2 C1 C3 109.68(12) . . ?
C7 C1 C3 118.08(11) . . ?
O3 C21 C22 108.68(10) . . ?
O3 C21 C27 106.13(10) . . ?
C22 C21 C27 109.04(11) . . ?
O3 C21 C23 104.85(10) . . ?
C22 C21 C23 109.50(11) . . ?
C27 C21 C23 118.19(11) . . ?
O2 C11 C12 108.79(11) . . ?
O2 C11 C13 104.95(10) . . ?
C12 C11 C13 109.65(11) . . ?
O2 C11 C17 106.34(11) . . ?
C12 C11 C17 108.74(11) . . ?
C13 C11 C17 117.97(11) . . ?
C19 C17 C18 108.07(12) . . ?
C19 C17 C20 105.63(12) . . ?
C18 C17 C20 106.69(11) . . ?
C19 C17 C11 114.71(11) . . ?
C18 C17 C11 111.81(12) . . ?
C20 C17 C11 109.46(11) . . ?
C4 C3 C6 107.41(13) . . ?
C4 C3 C5 105.47(13) . . ?
C6 C3 C5 107.77(12) . . ?
C4 C3 C1 108.59(12) . . ?
C6 C3 C1 113.12(13) . . ?
C5 C3 C1 114.02(12) . . ?
C9 C7 C8 105.51(13) . . ?
C9 C7 C10 108.00(12) . . ?
C8 C7 C10 106.42(13) . . ?
C9 C7 C1 114.14(12) . . ?
C8 C7 C1 109.82(11) . . ?
C10 C7 C1 112.45(12) . . ?
C29 C27 C30 105.91(11) . . ?
C29 C27 C28 107.63(12) . . ?
C30 C27 C28 106.72(12) . . ?
C29 C27 C21 114.43(11) . . ?
C30 C27 C21 109.45(11) . . ?
C28 C27 C21 112.24(11) . . ?
C24 C23 C26 108.28(11) . . ?
C24 C23 C25 107.01(11) . . ?
C26 C23 C25 105.50(12) . . ?
C24 C23 C21 113.11(11) . . ?
C26 C23 C21 113.62(11) . . ?
C25 C23 C21 108.85(11) . . ?
C41 O5 C41 158.3(11) 2_675 . ?
O5 C41 C50 138.0(10) . . ?
C42 O6 C42 138.4(13) 2_675 . ?
O6 C42 C40 128.8(7) . . ?

loop_
_geom_bond_atom_site_label_1
_geom_bond_atom_site_label_2
_geom_bond_distance
_geom_bond_site_symmetry_2
_geom_bond_publ_flag
Cr1 O3 1.7743(10) . ?
Cr1 O1 1.7745(10) . ?
Cr1 O2 1.7768(10) . ?
Cr1 O4 1.7798(10) . ?
Si1 O4 1.6377(11) . ?
Si1 C32 1.8658(16) . ?
Si1 C31 1.8659(18) . ?
Si1 C33 1.8709(16) . ?
O2 C11 1.4509(16) . ?
O1 C1 1.4538(15) . ?
O3 C21 1.4504(15) . ?
C22 C21 1.5400(18) . ?
C28 C27 1.5412(19) . ?
C13 C14 1.541(2) . ?
C13 C15 1.5432(19) . ?
C13 C16 1.543(2) . ?
C13 C11 1.5936(19) . ?
C1 C2 1.5382(19) . ?
C1 C7 1.590(2) . ?
C1 C3 1.597(2) . ?
C21 C27 1.5921(19) . ?
C21 C23 1.5959(18) . ?
C11 C12 1.5344(19) . ?
C11 C17 1.5956(19) . ?
C17 C19 1.532(2) . ?
C17 C18 1.540(2) . ?
C17 C20 1.5441(19) . ?
C29 C27 1.533(2) . ?
C30 C27 1.541(2) . ?
C3 C4 1.538(2) . ?
C3 C6 1.543(2) . ?
C3 C5 1.543(2) . ?
C7 C9 1.534(2) . ?
C7 C8 1.543(2) . ?
C7 C10 1.548(2) . ?
C26 C23 1.5388(19) . ?
C24 C23 1.5372(19) . ?
C25 C23 1.546(2) . ?
O5 C41 1.312(9) 2_675 ?
O5 C41 1.312(9) . ?
C50 C41 1.434(13) . ?
O6 C42 1.347(7) 2_675 ?
O6 C42 1.347(7) . ?
C42 C40 1.416(15) . ?
